data_4300112
loop_
_publ_author_name
'Xiaobing Xie'
'Timothy Hughbanks'

_publ_section_title
;
Reduced Zirconium Halide Clusters in Aqueous Solution
;
_journal_name_full 'Inorganic Chemistry'
_journal_page_first 555
_journal_page_last 561
_journal_paper_doi 10.1021/ic9908423
_journal_volume 39
_journal_year 2000
_chemical_formula_sum 'Cl18 H53 Mn O24 Zr6'
_chemical_formula_weight 1677.78
_space_group_IT_number 229
_symmetry_cell_setting cubic
_symmetry_space_group_name_Hall '-I 4 2 3'
_symmetry_space_group_name_H-M 'I m -3 m'
_atom_sites_solution_hydrogens geom
_atom_sites_solution_primary direct
_atom_sites_solution_secondary difmap
_audit_creation_method SHELXL
_cell_angle_alpha 90.00
_cell_angle_beta 90.00
_cell_angle_gamma 90.00
_cell_formula_units_Z 2
_cell_length_a 14.029(3)
_cell_length_b 14.029(3)
_cell_length_c 14.029(3)
_cell_measurement_temperature 213(2)
_cell_volume 2761.1(10)
_computing_cell_refinement 'SHELXS-97 (Sheldrick, 1997)'
_computing_structure_refinement 'SHELXL-93 (Sheldrick, 1993)'
_computing_structure_solution 'SHELXS-86 (Sheldrick, 1990)'
_diffrn_ambient_temperature 213(2)
_diffrn_radiation_monochromator graphite
_diffrn_radiation_source 'fine-focus sealed tube'
_diffrn_radiation_type MoK\a
_diffrn_radiation_wavelength 0.71073
_diffrn_reflns_av_R_equivalents 0.0590
_diffrn_reflns_av_sigmaI/netI 0.0262
_diffrn_reflns_limit_h_max 17
_diffrn_reflns_limit_h_min -14
_diffrn_reflns_limit_k_max 18
_diffrn_reflns_limit_k_min -13
_diffrn_reflns_limit_l_max 12
_diffrn_reflns_limit_l_min -17
_diffrn_reflns_number 4194
_diffrn_reflns_theta_max 28.11
_diffrn_reflns_theta_min 2.05
_exptl_absorpt_coefficient_mu 2.235
_exptl_absorpt_correction_T_max 0.884
_exptl_absorpt_correction_T_min 0.992
_exptl_absorpt_correction_type Multiscan
_exptl_crystal_colour Dark_green
_exptl_crystal_density_diffrn 2.018
_exptl_crystal_description chunk
_exptl_crystal_F_000 1632
_exptl_crystal_size_max 0.1
_exptl_crystal_size_mid 0.1
_exptl_crystal_size_min 0.05
_refine_diff_density_max 0.559
_refine_diff_density_min -0.320
_refine_diff_density_rms 0.085
_refine_ls_extinction_coef 0.00046(12)
_refine_ls_extinction_expression Fc^*^=kFc[1+0.001xFc^2^\l^3^/sin(2\q)]^-1/4^
_refine_ls_extinction_method SHELXL
_refine_ls_goodness_of_fit_all 1.195
_refine_ls_goodness_of_fit_obs 1.262
_refine_ls_matrix_type full
_refine_ls_number_parameters 19
_refine_ls_number_reflns 368
_refine_ls_number_restraints 0
_refine_ls_restrained_S_all 1.321
_refine_ls_restrained_S_obs 1.262
_refine_ls_R_factor_all 0.0463
_refine_ls_R_factor_obs 0.0278
_refine_ls_shift/esd_max 0.000
_refine_ls_shift/esd_mean 0.000
_refine_ls_structure_factor_coef Fsqd
_refine_ls_weighting_details 'w=1/[\s^2^(Fo^2^)+(0.0305P)^2^+4.8982P] where P=(Fo^2^+2Fc^2^)/3'
_refine_ls_weighting_scheme calc
_refine_ls_wR_factor_all 0.0825
_refine_ls_wR_factor_obs 0.0692
_reflns_number_observed 288
_reflns_number_total 369
_reflns_observed_criterion >2sigma(I)
_cod_depositor_comments
;
The following automatic conversions were performed:

'_refine_ls_weighting_scheme' value 'calc
w=1/[\s^2^(Fo^2^)+(0.0305P)^2^+4.8982P] where P=(Fo^2^+2Fc^2^)/3' was
changed to 'calc'. New tag '_refine_ls_weighting_details' was
created. The value of the new tag was set to
'w=1/[\s^2^(Fo^2^)+(0.0305P)^2^+4.8982P] where P=(Fo^2^+2Fc^2^)/3'.

Automatic conversion script
Id: cif_fix_values 3143 2015-03-26 13:38:13Z robertas 
;
_cod_original_formula_sum 'H53 Cl18 Mn O24 Zr6'
_cod_database_code 4300112

loop_
_symmetry_equiv_pos_as_xyz
'x, y, z'
'-x, -y, z'
'-x, y, -z'
'x, -y, -z'
'z, x, y'
'z, -x, -y'
'-z, -x, y'
'-z, x, -y'
'y, z, x'
'-y, z, -x'
'y, -z, -x'
'-y, -z, x'
'y, x, -z'
'-y, -x, -z'
'y, -x, z'
'-y, x, z'
'x, z, -y'
'-x, z, y'
'-x, -z, -y'
'x, -z, y'
'z, y, -x'
'z, -y, x'
'-z, y, x'
'-z, -y, -x'
'x+1/2, y+1/2, z+1/2'
'-x+1/2, -y+1/2, z+1/2'
'-x+1/2, y+1/2, -z+1/2'
'x+1/2, -y+1/2, -z+1/2'
'z+1/2, x+1/2, y+1/2'
'z+1/2, -x+1/2, -y+1/2'
'-z+1/2, -x+1/2, y+1/2'
'-z+1/2, x+1/2, -y+1/2'
'y+1/2, z+1/2, x+1/2'
'-y+1/2, z+1/2, -x+1/2'
'y+1/2, -z+1/2, -x+1/2'
'-y+1/2, -z+1/2, x+1/2'
'y+1/2, x+1/2, -z+1/2'
'-y+1/2, -x+1/2, -z+1/2'
'y+1/2, -x+1/2, z+1/2'
'-y+1/2, x+1/2, z+1/2'
'x+1/2, z+1/2, -y+1/2'
'-x+1/2, z+1/2, y+1/2'
'-x+1/2, -z+1/2, -y+1/2'
'x+1/2, -z+1/2, y+1/2'
'z+1/2, y+1/2, -x+1/2'
'z+1/2, -y+1/2, x+1/2'
'-z+1/2, y+1/2, x+1/2'
'-z+1/2, -y+1/2, -x+1/2'
'-x, -y, -z'
'x, y, -z'
'x, -y, z'
'-x, y, z'
'-z, -x, -y'
'-z, x, y'
'z, x, -y'
'z, -x, y'
'-y, -z, -x'
'y, -z, x'
'-y, z, x'
'y, z, -x'
'-y, -x, z'
'y, x, z'
'-y, x, -z'
'y, -x, -z'
'-x, -z, y'
'x, -z, -y'
'x, z, y'
'-x, z, -y'
'-z, -y, x'
'-z, y, -x'
'z, -y, -x'
'z, y, x'
'-x+1/2, -y+1/2, -z+1/2'
'x+1/2, y+1/2, -z+1/2'
'x+1/2, -y+1/2, z+1/2'
'-x+1/2, y+1/2, z+1/2'
'-z+1/2, -x+1/2, -y+1/2'
'-z+1/2, x+1/2, y+1/2'
'z+1/2, x+1/2, -y+1/2'
'z+1/2, -x+1/2, y+1/2'
'-y+1/2, -z+1/2, -x+1/2'
'y+1/2, -z+1/2, x+1/2'
'-y+1/2, z+1/2, x+1/2'
'y+1/2, z+1/2, -x+1/2'
'-y+1/2, -x+1/2, z+1/2'
'y+1/2, x+1/2, z+1/2'
'-y+1/2, x+1/2, -z+1/2'
'y+1/2, -x+1/2, -z+1/2'
'-x+1/2, -z+1/2, y+1/2'
'x+1/2, -z+1/2, -y+1/2'
'x+1/2, z+1/2, y+1/2'
'-x+1/2, z+1/2, -y+1/2'
'-z+1/2, -y+1/2, x+1/2'
'-z+1/2, y+1/2, -x+1/2'
'z+1/2, -y+1/2, -x+1/2'
'z+1/2, y+1/2, x+1/2'

loop_
_atom_site_aniso_label
_atom_site_aniso_U_11
_atom_site_aniso_U_22
_atom_site_aniso_U_33
_atom_site_aniso_U_23
_atom_site_aniso_U_13
_atom_site_aniso_U_12
Zr1 0.0187(3) 0.0187(3) 0.0143(4) 0.000 0.000 0.000
Mn1 0.0156(6) 0.0156(6) 0.0156(6) 0.000 0.000 0.000
Cl2 0.0422(8) 0.0422(8) 0.0189(10) 0.000 0.000 0.000
Cl1 0.0210(4) 0.0372(8) 0.0210(4) 0.000 -0.0048(5) 0.000
O1 0.081(2) 0.081(2) 0.126(5) -0.033(2) -0.033(2) -0.021(3)

loop_
_atom_site_label
_atom_site_type_symbol
_atom_site_fract_x
_atom_site_fract_y
_atom_site_fract_z
_atom_site_U_iso_or_equiv
_atom_site_thermal_displace_type
_atom_site_occupancy
_atom_site_calc_flag
_atom_site_refinement_flags
_atom_site_disorder_group
Zr1 Zr 0.0000 0.0000 0.17207(6) 0.0172(3) Uani 1 d S .
Mn1 Mn 0.0000 0.0000 0.0000 0.0156(6) Uani 1 d S .
Cl2 Cl 0.0000 0.0000 0.36289(15) 0.0345(5) Uani 1 d S .
Cl1 Cl 0.18373(7) 0.0000 0.18373(7) 0.0264(4) Uani 1 d S .
O1 O 0.1612(2) 0.1612(2) 0.3977(4) 0.096(2) Uani 1 d S .

loop_
_atom_type_symbol
_atom_type_description
_atom_type_scat_dispersion_real
_atom_type_scat_dispersion_imag
_atom_type_scat_source
O O 0.0106 0.0060 'International Tables Vol C Tables 4.2.6.8 and 6.1.1.4'
H H 0.0000 0.0000 'International Tables Vol C Tables 4.2.6.8 and 6.1.1.4'
Cl Cl 0.1484 0.1585 'International Tables Vol C Tables 4.2.6.8 and 6.1.1.4'
Mn Mn 0.3368 0.7283 'International Tables Vol C Tables 4.2.6.8 and 6.1.1.4'
Zr Zr -2.9673 0.5597 'International Tables Vol C Tables 4.2.6.8 and 6.1.1.4'

loop_
_geom_angle_atom_site_label_1
_geom_angle_atom_site_label_2
_geom_angle_atom_site_label_3
_geom_angle
_geom_angle_site_symmetry_1
_geom_angle_site_symmetry_3
_geom_angle_publ_flag
Mn1 Zr1 Cl1 93.63(3) . 9 ?
Mn1 Zr1 Cl1 93.63(3) . . ?
Cl1 Zr1 Cl1 89.770(4) 9 . ?
Mn1 Zr1 Cl1 93.63(3) . 58 ?
Cl1 Zr1 Cl1 172.74(6) 9 58 ?
Cl1 Zr1 Cl1 89.770(4) . 58 ?
Mn1 Zr1 Cl1 93.63(3) . 2 ?
Cl1 Zr1 Cl1 89.770(4) 9 2 ?
Cl1 Zr1 Cl1 172.74(6) . 2 ?
Cl1 Zr1 Cl1 89.770(4) 58 2 ?
Mn1 Zr1 Cl2 180.0 . . ?
Cl1 Zr1 Cl2 86.37(3) 9 . ?
Cl1 Zr1 Cl2 86.37(3) . . ?
Cl1 Zr1 Cl2 86.37(3) 58 . ?
Cl1 Zr1 Cl2 86.37(3) 2 . ?
Mn1 Zr1 Zr1 45.0 . 53 ?
Cl1 Zr1 Zr1 92.57(2) 9 53 ?
Cl1 Zr1 Zr1 138.63(3) . 53 ?
Cl1 Zr1 Zr1 92.57(2) 58 53 ?
Cl1 Zr1 Zr1 48.63(3) 2 53 ?
Cl2 Zr1 Zr1 135.0 . 53 ?
Mn1 Zr1 Zr1 45.0 . 57 ?
Cl1 Zr1 Zr1 138.63(3) 9 57 ?
Cl1 Zr1 Zr1 92.57(2) . 57 ?
Cl1 Zr1 Zr1 48.63(3) 58 57 ?
Cl1 Zr1 Zr1 92.57(2) 2 57 ?
Cl2 Zr1 Zr1 135.0 . 57 ?
Zr1 Zr1 Zr1 60.0 53 57 ?
Mn1 Zr1 Zr1 45.0 . 5 ?
Cl1 Zr1 Zr1 92.57(2) 9 5 ?
Cl1 Zr1 Zr1 48.63(3) . 5 ?
Cl1 Zr1 Zr1 92.57(2) 58 5 ?
Cl1 Zr1 Zr1 138.63(3) 2 5 ?
Cl2 Zr1 Zr1 135.0 . 5 ?
Zr1 Zr1 Zr1 90.0 53 5 ?
Zr1 Zr1 Zr1 60.0 57 5 ?
Mn1 Zr1 Zr1 45.0 . 9 ?
Cl1 Zr1 Zr1 48.63(3) 9 9 ?
Cl1 Zr1 Zr1 92.57(2) . 9 ?
Cl1 Zr1 Zr1 138.63(3) 58 9 ?
Cl1 Zr1 Zr1 92.57(2) 2 9 ?
Cl2 Zr1 Zr1 135.0 . 9 ?
Zr1 Zr1 Zr1 60.0 53 9 ?
Zr1 Zr1 Zr1 90.0 57 9 ?
Zr1 Zr1 Zr1 60.0 5 9 ?
Zr1 Mn1 Zr1 90.0 . 57 ?
Zr1 Mn1 Zr1 180.0 . 49 ?
Zr1 Mn1 Zr1 90.0 57 49 ?
Zr1 Mn1 Zr1 90.0 . 5 ?
Zr1 Mn1 Zr1 90.0 57 5 ?
Zr1 Mn1 Zr1 90.0 49 5 ?
Zr1 Mn1 Zr1 90.0 . 53 ?
Zr1 Mn1 Zr1 90.0 57 53 ?
Zr1 Mn1 Zr1 90.0 49 53 ?
Zr1 Mn1 Zr1 180.0 5 53 ?
Zr1 Mn1 Zr1 90.0 . 9 ?
Zr1 Mn1 Zr1 180.0 57 9 ?
Zr1 Mn1 Zr1 90.0 49 9 ?
Zr1 Mn1 Zr1 90.0 5 9 ?
Zr1 Mn1 Zr1 90.0 53 9 ?
Zr1 Cl2 O1 98.67(11) . . ?
Zr1 Cl1 Zr1 82.74(6) 5 . ?
O1 O1 O1 116.98(11) 77 81 ?
O1 O1 O1 107.48(12) 77 50_556 ?
O1 O1 O1 107.48(12) 81 50_556 ?
O1 O1 Cl2 112.2(2) 77 . ?
O1 O1 Cl2 112.2(2) 81 . ?
O1 O1 Cl2 98.67(11) 50_556 . ?

loop_
_geom_bond_atom_site_label_1
_geom_bond_atom_site_label_2
_geom_bond_distance
_geom_bond_site_symmetry_2
_geom_bond_publ_flag
Zr1 Mn1 2.4140(9) . ?
Zr1 Cl1 2.5827(12) 9 ?
Zr1 Cl1 2.5827(12) . ?
Zr1 Cl1 2.5827(12) 58 ?
Zr1 Cl1 2.5827(12) 2 ?
Zr1 Cl2 2.677(2) . ?
Zr1 Zr1 3.4139(13) 53 ?
Zr1 Zr1 3.4139(13) 57 ?
Zr1 Zr1 3.4139(13) 5 ?
Zr1 Zr1 3.4139(13) 9 ?
Mn1 Zr1 2.4140(9) 57 ?
Mn1 Zr1 2.4140(9) 49 ?
Mn1 Zr1 2.4140(9) 5 ?
Mn1 Zr1 2.4140(9) 53 ?
Mn1 Zr1 2.4140(9) 9 ?
Cl2 O1 3.236(5) . ?
Cl1 Zr1 2.5827(12) 5 ?
O1 O1 2.751(6) 77 ?
O1 O1 2.751(6) 81 ?
O1 O1 2.871(11) 50_556 ?
